data_2311600
loop_
_publ_author_name
'Sanjeeva Murthy, T. N.'
'Chidan Kumar, C. S.'
'Naveen, S.'
'Veeraiah, M. K.'
'Raghava Reddy, Kakarla'
'Warad, Ismail'

_publ_section_title
;
 Crystal structure and Hirshfeld surface analysis of
 2-(4-nitro-phen-yl)-2-oxoethyl picolinate.
;
_journal_coeditor_code JJ2216
_journal_issue 'Pt 11'
_journal_name_full 'Acta crystallographica. Section E, Crystallographic communications'
_journal_page_first 1763
_journal_page_last 1767
_journal_paper_doi 10.1107/S2056989019014105
_journal_volume 75
_journal_year 2019
_chemical_compound_source 'see text'
_chemical_formula_iupac 'C14 H10 N2 O5'
_chemical_formula_moiety 'C14 H10 N2 O5'
_chemical_formula_sum 'C14 H10 N2 O5'
_chemical_formula_weight 286.24
_chemical_name_systematic
;
2-(4-Nitrophenyl)-2-oxoethyl picolinate
;
_space_group_IT_number 2
_space_group_name_Hall '-P 1'
_space_group_name_H-M_alt 'P -1'
_symmetry_cell_setting triclinic
_symmetry_space_group_name_Hall '-P 1'
_symmetry_space_group_name_H-M 'P -1'
_atom_sites_solution_hydrogens geom
_atom_sites_solution_primary direct
_atom_sites_solution_secondary difmap
_cell_angle_alpha 99.1360(10)
_cell_angle_beta 93.4260(10)
_cell_angle_gamma 100.5560(10)
_cell_formula_units_Z 2
_cell_length_a 4.6292(4)
_cell_length_b 10.6563(9)
_cell_length_c 13.3592(11)
_cell_measurement_reflns_used 2571
_cell_measurement_temperature 297
_cell_measurement_theta_max 29.39
_cell_measurement_theta_min 1.55
_cell_volume 636.95(9)
_computing_cell_refinement
;
SAINT (Bruker, 2012)
;
_computing_data_collection
;
APEX2 (Bruker, 2012)
;
_computing_data_reduction
;
SAINT (Bruker, 2012)
;
_computing_molecular_graphics
;
SHELXL2015 (Sheldrick, 2015) and Mercury (Macrae <i>et al.</i>,
2008)
;
_computing_publication_material
;
SHELXL2015 (Sheldrick, 2015) and PLATON (Spek, 2009)
;
_computing_structure_refinement
;
SHELXL97 (Sheldrick, 2008)
;
_computing_structure_solution
;
SHELXS97 (Sheldrick, 2008)
;
_diffrn_ambient_temperature 297
_diffrn_detector_area_resol_mean 18.4
_diffrn_measured_fraction_theta_full 0.994
_diffrn_measured_fraction_theta_max 0.994
_diffrn_measurement_device_type
;
Bruker APEXII DUO CCD area-detector
;
_diffrn_measurement_method '\f and \w scans'
_diffrn_radiation_monochromator graphite
_diffrn_radiation_probe x-ray
_diffrn_radiation_source 'fine-focus sealed tube'
_diffrn_radiation_type MoK\a
_diffrn_radiation_wavelength 0.71073
_diffrn_reflns_av_R_equivalents 0.0217
_diffrn_reflns_av_sigmaI/netI 0.0147
_diffrn_reflns_limit_h_max 6
_diffrn_reflns_limit_h_min -6
_diffrn_reflns_limit_k_max 14
_diffrn_reflns_limit_k_min -14
_diffrn_reflns_limit_l_max 18
_diffrn_reflns_limit_l_min -18
_diffrn_reflns_number 21701
_diffrn_reflns_reduction_process
;
;
_diffrn_reflns_theta_full 29.39
_diffrn_reflns_theta_max 29.39
_diffrn_reflns_theta_min 1.55
_exptl_absorpt_coefficient_mu 0.116
_exptl_absorpt_correction_T_max 0.981
_exptl_absorpt_correction_T_min 0.953
_exptl_absorpt_correction_type multi-scan
_exptl_absorpt_process_details
;
(SADABS; Bruker, 2012)
;
_exptl_crystal_colour White
_exptl_crystal_density_diffrn 1.492
_exptl_crystal_density_method 'Not Measured'
_exptl_crystal_description Rectangle
_exptl_crystal_F_000 296
_exptl_crystal_size_max 0.410
_exptl_crystal_size_mid 0.270
_exptl_crystal_size_min 0.160
_refine_diff_density_max 0.243
_refine_diff_density_min -0.185
_refine_ls_extinction_method none
_refine_ls_goodness_of_fit_ref 1.066
_refine_ls_hydrogen_treatment constr
_refine_ls_matrix_type full
_refine_ls_number_parameters 190
_refine_ls_number_reflns 3496
_refine_ls_number_restraints 0
_refine_ls_restrained_S_all 1.066
_refine_ls_R_factor_all 0.0624
_refine_ls_R_factor_gt 0.0457
_refine_ls_shift/su_max 0.000
_refine_ls_shift/su_mean 0.000
_refine_ls_structure_factor_coef Fsqd
_refine_ls_weighting_details 'calc w=1/[\s^2^(Fo^2^)+(0.0588P)^2^+0.1188P] where P=(Fo^2^+2Fc^2^)/3'
_refine_ls_weighting_scheme calc
_refine_ls_wR_factor_gt 0.1214
_refine_ls_wR_factor_ref 0.1355
_reflns_number_gt 2571
_reflns_number_total 3496
_reflns_threshold_expression I>2\s(I)
_cod_data_source_file jj2216sup1.cif
_cod_data_source_block I
_cod_database_code 2311600

loop_
_symmetry_equiv_pos_site_id
_symmetry_equiv_pos_as_xyz
1 x,y,z
2 -x,-y,-z

loop_
_atom_site_aniso_label
_atom_site_aniso_U_11
_atom_site_aniso_U_22
_atom_site_aniso_U_33
_atom_site_aniso_U_12
_atom_site_aniso_U_13
_atom_site_aniso_U_23
O1 0.0520(5) 0.0536(5) 0.0472(5) -0.0055(4) 0.0231(4) 0.0038(4)
O2 0.1022(9) 0.0475(6) 0.0962(9) -0.0035(6) 0.0567(8) 0.0123(6)
O3 0.0560(6) 0.0544(6) 0.0562(6) -0.0052(4) 0.0168(4) 0.0034(4)
O4 0.1105(11) 0.0952(10) 0.0910(10) 0.0128(8) 0.0615(9) 0.0306(8)
O5 0.1705(16) 0.0994(11) 0.0930(10) 0.0483(11) 0.0884(11) 0.0174(9)
N1 0.0719(8) 0.0818(10) 0.0506(7) 0.0243(7) 0.0280(6) 0.0176(7)
N2 0.0651(7) 0.0588(7) 0.0479(6) 0.0142(6) 0.0207(5) 0.0096(5)
C1 0.0717(9) 0.0420(7) 0.0613(9) 0.0079(6) 0.0242(7) 0.0080(6)
C2 0.0757(10) 0.0527(8) 0.0587(9) 0.0193(7) 0.0263(7) 0.0035(7)
C3 0.0501(7) 0.0608(8) 0.0394(6) 0.0129(6) 0.0150(5) 0.0098(6)
C4 0.0638(8) 0.0489(7) 0.0510(7) 0.0032(6) 0.0225(6) 0.0102(6)
C5 0.0617(8) 0.0416(7) 0.0489(7) 0.0045(6) 0.0223(6) 0.0035(5)
C6 0.0424(6) 0.0427(6) 0.0412(6) 0.0037(5) 0.0103(5) 0.0057(5)
C7 0.0451(6) 0.0453(7) 0.0479(7) 0.0010(5) 0.0143(5) 0.0089(5)
C8 0.0500(7) 0.0483(7) 0.0478(7) 0.0002(5) 0.0222(5) 0.0087(5)
C9 0.0437(6) 0.0432(6) 0.0456(7) 0.0082(5) 0.0143(5) 0.0102(5)
C10 0.0461(6) 0.0452(6) 0.0455(7) 0.0116(5) 0.0175(5) 0.0126(5)
C11 0.0812(11) 0.0742(10) 0.0521(8) 0.0272(9) 0.0313(8) 0.0170(7)
C12 0.0771(10) 0.0764(11) 0.0763(11) 0.0270(9) 0.0479(9) 0.0368(9)
C13 0.0670(9) 0.0548(8) 0.0852(11) 0.0043(7) 0.0367(8) 0.0236(8)
C14 0.0573(8) 0.0468(7) 0.0581(8) 0.0057(6) 0.0256(6) 0.0107(6)

loop_
_atom_site_type_symbol
_atom_site_label
_atom_site_fract_x
_atom_site_fract_y
_atom_site_fract_z
_atom_site_U_iso_or_equiv
_atom_site_thermal_displace_type
_atom_site_calc_flag
_atom_site_refinement_flags
_atom_site_occupancy
O O1 0.5089(2) 0.21852(9) 0.04455(7) 0.0528(3) Uani d . 1.000
O O2 0.3481(3) 0.40340(11) 0.16679(10) 0.0824(5) Uani d . 1.000
O O3 0.2932(2) 0.05168(10) -0.07629(8) 0.0578(3) Uani d . 1.000
O O4 -0.6315(3) 0.13249(15) 0.50999(11) 0.0961(6) Uani d . 1.000
O O5 -0.5484(4) 0.33778(16) 0.55148(12) 0.1149(7) Uani d . 1.000
N N1 -0.5128(3) 0.23923(15) 0.49895(10) 0.0653(5) Uani d . 1.000
N N2 0.7107(3) 0.12934(12) -0.20395(9) 0.0563(4) Uani d . 1.000
C C1 -0.0180(4) 0.38578(14) 0.32225(12) 0.0581(5) Uani d . 1.000
C C2 -0.2018(4) 0.37345(15) 0.39938(12) 0.0614(5) Uani d . 1.000
C C3 -0.3152(3) 0.25177(14) 0.41686(10) 0.0493(4) Uani d . 1.000
C C4 -0.2565(3) 0.14168(14) 0.36073(11) 0.0547(4) Uani d . 1.000
C C5 -0.0737(3) 0.15511(13) 0.28293(11) 0.0512(4) Uani d . 1.000
C C6 0.0465(3) 0.27660(12) 0.26370(9) 0.0426(3) Uani d . 1.000
C C7 0.2433(3) 0.29607(13) 0.17993(10) 0.0466(4) Uani d . 1.000
C C8 0.2962(3) 0.17779(13) 0.11235(10) 0.0491(4) Uani d . 1.000
C C9 0.4795(3) 0.14691(12) -0.04857(10) 0.0435(4) Uani d . 1.000
C C10 0.7087(3) 0.20214(12) -0.11282(10) 0.0442(4) Uani d . 1.000
C C11 0.9099(4) 0.17721(17) -0.26372(13) 0.0659(6) Uani d . 1.000
C C12 1.1060(4) 0.29307(18) -0.23613(14) 0.0707(6) Uani d . 1.000
C C13 1.1009(4) 0.36515(16) -0.14264(14) 0.0675(5) Uani d . 1.000
C C14 0.8961(3) 0.31902(13) -0.07891(12) 0.0536(4) Uani d . 1.000
H H1A 0.06280 0.46770 0.30960 0.0700 Uiso c R 1.000
H H2A -0.24750 0.44630 0.43860 0.0740 Uiso c R 1.000
H H4A -0.33680 0.06020 0.37440 0.0660 Uiso c R 1.000
H H5A -0.03160 0.08170 0.24340 0.0610 Uiso c R 1.000
H H8A 0.36960 0.12060 0.15300 0.0590 Uiso c R 1.000
H H8B 0.11330 0.13120 0.07380 0.0590 Uiso c R 1.000
H H11A 0.91590 0.12910 -0.32780 0.0790 Uiso c R 1.000
H H12A 1.24020 0.32180 -0.28060 0.0850 Uiso c R 1.000
H H13A 1.23200 0.44370 -0.12200 0.0810 Uiso c R 1.000
H H14A 0.88590 0.36610 -0.01480 0.0640 Uiso c R 1.000

loop_
_atom_type_symbol
_atom_type_description
_atom_type_scat_dispersion_real
_atom_type_scat_dispersion_imag
_atom_type_scat_source
C C 0.0033 0.0016 ' International Tables Vol C Tables 4.2.6.8 and 6.1.1.4'
H H 0.0000 0.0000 ' International Tables Vol C Tables 4.2.6.8 and 6.1.1.4'
N N 0.0061 0.0033 ' International Tables Vol C Tables 4.2.6.8 and 6.1.1.4'
O O 0.0106 0.0060 ' International Tables Vol C Tables 4.2.6.8 and 6.1.1.4'

loop_
_geom_angle_atom_site_label_1
_geom_angle_atom_site_label_2
_geom_angle_atom_site_label_3
_geom_angle
_geom_angle_publ_flag
C8 O1 C9 116.39(10) yes
O4 N1 O5 123.38(16) yes
O4 N1 C3 118.83(14) yes
O5 N1 C3 117.79(15) yes
C10 N2 C11 115.93(13) yes
C2 C1 C6 120.27(14) no
C1 C2 C3 118.56(14) no
N1 C3 C2 118.29(14) yes
N1 C3 C4 118.83(13) yes
C2 C3 C4 122.88(14) no
C3 C4 C5 118.09(13) no
C4 C5 C6 120.56(13) no
C1 C6 C5 119.64(13) no
C1 C6 C7 117.81(12) no
C5 C6 C7 122.54(12) no
O2 C7 C6 120.57(13) yes
O2 C7 C8 121.71(13) yes
C6 C7 C8 117.70(12) no
O1 C8 C7 108.11(11) yes
O1 C9 O3 123.96(13) yes
O1 C9 C10 111.08(11) yes
O3 C9 C10 124.96(12) yes
N2 C10 C9 114.56(12) yes
N2 C10 C14 124.07(13) yes
C9 C10 C14 121.36(12) no
N2 C11 C12 123.99(16) yes
C11 C12 C13 119.00(17) no
C12 C13 C14 118.62(16) no
C10 C14 C13 118.39(14) no
C2 C1 H1A 120.00 no
C6 C1 H1A 120.00 no
C1 C2 H2A 121.00 no
C3 C2 H2A 121.00 no
C3 C4 H4A 121.00 no
C5 C4 H4A 121.00 no
C4 C5 H5A 120.00 no
C6 C5 H5A 120.00 no
O1 C8 H8A 110.00 no
O1 C8 H8B 110.00 no
C7 C8 H8A 110.00 no
C7 C8 H8B 110.00 no
H8A C8 H8B 108.00 no
N2 C11 H11A 118.00 no
C12 C11 H11A 118.00 no
C11 C12 H12A 120.00 no
C13 C12 H12A 121.00 no
C12 C13 H13A 121.00 no
C14 C13 H13A 121.00 no
C10 C14 H14A 121.00 no
C13 C14 H14A 121.00 no

loop_
_geom_bond_atom_site_label_1
_geom_bond_atom_site_label_2
_geom_bond_distance
_geom_bond_publ_flag
O1 C8 1.4329(17) yes
O1 C9 1.3374(16) yes
O2 C7 1.2021(18) yes
O3 C9 1.1969(17) yes
O4 N1 1.205(2) yes
O5 N1 1.211(2) yes
N1 C3 1.4761(19) yes
N2 C10 1.3372(18) yes
N2 C11 1.339(2) yes
C1 C2 1.382(2) no
C1 C6 1.386(2) no
C2 C3 1.369(2) no
C3 C4 1.369(2) no
C4 C5 1.387(2) no
C5 C6 1.3822(19) no
C6 C7 1.5006(19) no
C7 C8 1.4973(19) no
C9 C10 1.4998(19) no
C10 C14 1.3737(19) no
C11 C12 1.375(3) no
C12 C13 1.362(3) no
C13 C14 1.387(2) no
C1 H1A 0.9300 no
C2 H2A 0.9300 no
C4 H4A 0.9300 no
C5 H5A 0.9300 no
C8 H8A 0.9700 no
C8 H8B 0.9700 no
C11 H11A 0.9300 no
C12 H12A 0.9300 no
C13 H13A 0.9300 no
C14 H14A 0.9300 no

loop_
_geom_hbond_atom_site_label_D
_geom_hbond_atom_site_label_H
_geom_hbond_atom_site_label_A
_geom_hbond_site_symmetry_A
_geom_hbond_distance_DH
_geom_hbond_distance_HA
_geom_hbond_distance_DA
_geom_hbond_angle_DHA
_geom_hbond_publ_flag
C5 H5A O3 2_555 0.9300 2.5500 3.2283(18) 130.00 yes
C8 H8B O3 2_555 0.9700 2.4500 3.2681(17) 141.00 yes
C12 H12A O5 1_754 0.9300 2.5200 3.396(3) 157.00 yes
C13 H13A O2 2_765 0.9300 2.4700 3.277(2) 146.00 yes
C9 O3 <i>Cg</i>1 -1+x,y,z . 3.3479(12) 3.4735(16) 85.88(8) yes
C7 O2 <i>Cg</i>2 1+x,y,z . 3.5837(15) 3.8788(15) 66.98(9) yes
N1 O4 <i>Cg</i>2 -1+x,y,z . 3.7554(16) 3.5479(16) 70.86(9) yes
N1 O5 <i>Cg</i>2 -1+x,y,z . 3.6791(18) 3.5479(16) 74.28(10) yes

loop_
_geom_torsion_atom_site_label_1
_geom_torsion_atom_site_label_2
_geom_torsion_atom_site_label_3
_geom_torsion_atom_site_label_4
_geom_torsion
_geom_torsion_publ_flag
C9 O1 C8 C7 -147.02(11) no
C8 O1 C9 O3 -1.63(19) no
C8 O1 C9 C10 178.12(11) no
O4 N1 C3 C2 174.45(15) no
O4 N1 C3 C4 -4.7(2) no
O5 N1 C3 C2 -5.1(2) no
O5 N1 C3 C4 175.83(15) no
C11 N2 C10 C9 178.95(13) no
C11 N2 C10 C14 -0.4(2) no
C10 N2 C11 C12 0.4(3) no
C6 C1 C2 C3 0.6(3) no
C2 C1 C6 C5 -0.1(2) no
C2 C1 C6 C7 178.99(15) no
C1 C2 C3 N1 -179.64(15) no
C1 C2 C3 C4 -0.6(2) no
N1 C3 C4 C5 179.10(13) no
C2 C3 C4 C5 0.0(2) no
C3 C4 C5 C6 0.5(2) no
C4 C5 C6 C1 -0.5(2) no
C4 C5 C6 C7 -179.49(13) no
C1 C6 C7 O2 2.4(2) no
C1 C6 C7 C8 -175.97(13) no
C5 C6 C7 O2 -178.60(14) no
C5 C6 C7 C8 3.1(2) no
O2 C7 C8 O1 6.80(19) no
C6 C7 C8 O1 -174.90(11) no
O1 C9 C10 N2 174.17(12) no
O1 C9 C10 C14 -6.46(18) no
O3 C9 C10 N2 -6.1(2) no
O3 C9 C10 C14 173.28(14) no
N2 C10 C14 C13 0.0(2) no
C9 C10 C14 C13 -179.32(14) no
N2 C11 C12 C13 -0.1(3) no
C11 C12 C13 C14 -0.4(3) no
C12 C13 C14 C10 0.4(2) no
